data_1563102
loop_
_publ_author_name
'Cai, Song Liang'
'Zheng, Sheng Run'
'Fan, Jun'
'Tan, Jing Bo'
'Xiao, Tian Tian'
'Zhang, Wei-Guang'

_publ_section_title
;
 A series of 2D lanthanide (III) coordination polymers constructed from
 2-(pyridin-3-yl)-1H-imidazole-4,5-dicarboxylate
;
_journal_issue 12
_journal_name_full 'Journal of Solid State Chemistry'
_journal_page_first 3172
_journal_page_last 3178
_journal_paper_doi 10.1016/j.jssc.2011.09.006
_journal_volume 184
_journal_year 2011
_chemical_formula_moiety 'C10 H11 Dy N3 O7, C10 H6 N3 O4, H2 O '
_chemical_formula_sum 'C20 H19 Dy N6 O12'
_chemical_formula_weight 697.91
_space_group_IT_number 14
_space_group_name_Hall '-P 2ybc'
_space_group_name_H-M_alt 'P 1 21/c 1'
_symmetry_cell_setting monoclinic
_symmetry_space_group_name_Hall '-P 2ybc'
_symmetry_space_group_name_H-M 'P 1 21/c 1'
_atom_sites_solution_hydrogens geom
_atom_sites_solution_primary direct
_atom_sites_solution_secondary difmap
_cell_angle_alpha 90.00
_cell_angle_beta 111.4900(10)
_cell_angle_gamma 90.00
_cell_formula_units_Z 4
_cell_length_a 15.9560(17)
_cell_length_b 11.9660(13)
_cell_length_c 12.9119(14)
_cell_measurement_reflns_used 5504
_cell_measurement_temperature 298(2)
_cell_measurement_theta_max 28.03
_cell_measurement_theta_min 2.40
_cell_volume 2293.9(4)
_computing_cell_refinement 'Bruker SMART'
_computing_data_collection 'Bruker SMART'
_computing_data_reduction 'Bruker SAINT'
_computing_molecular_graphics 'Bruker SHELXTL'
_computing_publication_material 'Bruker SHELXTL'
_computing_structure_refinement 'SHELXL-97 (Sheldrick, 1997)'
_computing_structure_solution 'SHELXS-97 (Sheldrick, 1990)'
_diffrn_ambient_temperature 298(2)
_diffrn_measured_fraction_theta_full 0.995
_diffrn_measured_fraction_theta_max 0.995
_diffrn_measurement_device_type 'CCD area detector'
_diffrn_measurement_method 'phi and omega scans'
_diffrn_radiation_monochromator graphite
_diffrn_radiation_source 'fine-focus sealed tube'
_diffrn_radiation_type MoK\a
_diffrn_radiation_wavelength 0.71073
_diffrn_reflns_av_R_equivalents 0.0290
_diffrn_reflns_av_sigmaI/netI 0.0332
_diffrn_reflns_limit_h_max 13
_diffrn_reflns_limit_h_min -19
_diffrn_reflns_limit_k_max 14
_diffrn_reflns_limit_k_min -14
_diffrn_reflns_limit_l_max 15
_diffrn_reflns_limit_l_min -15
_diffrn_reflns_number 11500
_diffrn_reflns_theta_full 25.25
_diffrn_reflns_theta_max 25.25
_diffrn_reflns_theta_min 2.19
_diffrn_standards_decay_% none
_exptl_absorpt_coefficient_mu 3.339
_exptl_absorpt_correction_T_max 0.4341
_exptl_absorpt_correction_T_min 0.3878
_exptl_absorpt_correction_type multi-scan
_exptl_absorpt_process_details 'Higashi, T. (1995)'
_exptl_crystal_colour pale-yellow
_exptl_crystal_density_diffrn 2.021
_exptl_crystal_density_method 'not measured'
_exptl_crystal_description block
_exptl_crystal_F_000 1372
_exptl_crystal_size_max 0.35
_exptl_crystal_size_mid 0.32
_exptl_crystal_size_min 0.30
_refine_diff_density_max 0.658
_refine_diff_density_min -0.550
_refine_diff_density_rms 0.092
_refine_ls_extinction_method none
_refine_ls_goodness_of_fit_ref 1.028
_refine_ls_hydrogen_treatment constr
_refine_ls_matrix_type full
_refine_ls_number_parameters 353
_refine_ls_number_reflns 4133
_refine_ls_number_restraints 2
_refine_ls_restrained_S_all 1.030
_refine_ls_R_factor_all 0.0270
_refine_ls_R_factor_gt 0.0219
_refine_ls_shift/su_max 0.002
_refine_ls_shift/su_mean 0.000
_refine_ls_structure_factor_coef Fsqd
_refine_ls_weighting_details 'calc w=1/[\s^2^(Fo^2^)+(0.0240P)^2^+0.7541P] where P=(Fo^2^+2Fc^2^)/3'
_refine_ls_weighting_scheme calc
_refine_ls_wR_factor_gt 0.0500
_refine_ls_wR_factor_ref 0.0525
_reflns_number_gt 3614
_reflns_number_total 4133
_reflns_threshold_expression >2sigma(I)
_cod_data_source_file JSSC-2011-184-3172.cif
_cod_data_source_block 7
_cod_depositor_comments
;
The following automatic conversions were performed:

data item '_symmetry_cell_setting' value 'Monoclinic' was changed to
'monoclinic' in accordance with the built-in table derived from the
CIF Core dictionary named 'cif_core.dic' version 2.4.5 last updated
on 2014-11-21.

Automatic conversion script
Id: cif_fix_values 8369 2020-08-20 11:38:08Z andrius 
;
_cod_original_sg_symbol_Hall '-P 2ybc  '
_cod_original_sg_symbol_H-M 'P2(1)/c  '
_cod_database_code 1563102

loop_
_symmetry_equiv_pos_as_xyz
'x, y, z'
'-x, y+1/2, -z+1/2'
'-x, -y, -z'
'x, -y-1/2, z-1/2'

loop_
_atom_site_label
_atom_site_type_symbol
_atom_site_fract_x
_atom_site_fract_y
_atom_site_fract_z
_atom_site_U_iso_or_equiv
_atom_site_adp_type
_atom_site_occupancy
_atom_site_symmetry_multiplicity
_atom_site_calc_flag
_atom_site_refinement_flags
_atom_site_disorder_assembly
_atom_site_disorder_group
Dy1 Dy 0.626361(9) 0.333699(12) 0.578230(11) 0.01381(6) Uani 1 1 d U . .
C5 C 0.4368(2) 0.3394(3) 0.0718(3) 0.0184(7) Uani 1 1 d . . .
C4 C 0.4593(2) 0.4299(3) 0.3476(2) 0.0169(7) Uani 1 1 d . . .
O2 O 0.67049(14) 0.21145(18) 0.27081(16) 0.0174(5) Uani 1 1 d . . .
C2 C 0.5360(2) 0.3075(3) 0.2360(2) 0.0167(7) Uani 1 1 d . . .
O2W O 0.67564(17) 0.14543(19) 0.59278(19) 0.0283(6) Uani 1 1 d U . .
H2WA H 0.7138 0.1282 0.6570 0.034 Uiso 1 1 d R . .
H2WB H 0.6929 0.1177 0.5432 0.034 Uiso 1 1 d R . .
O1W O 0.65362(16) 0.5090(2) 0.50211(19) 0.0330(6) Uani 1 1 d U . .
H1WB H 0.7070 0.5320 0.5135 0.040 Uiso 1 1 d R . .
H1WA H 0.6231 0.5633 0.5140 0.040 Uiso 1 1 d R . .
C1 C 0.6233(2) 0.2641(3) 0.3144(2) 0.0162(7) Uani 1 1 d . . .
C6 C 0.3921(2) 0.3489(3) -0.0486(3) 0.0190(7) Uani 1 1 d . . .
C3 C 0.4713(2) 0.3747(3) 0.2503(2) 0.0178(7) Uani 1 1 d . . .
N3 N 0.2581(2) 0.3438(3) -0.2133(3) 0.0378(8) Uani 1 1 d . . .
C10 C 0.2999(2) 0.3333(3) -0.1029(3) 0.0284(8) Uani 1 1 d . . .
H10 H 0.2657 0.3147 -0.0606 0.034 Uiso 1 1 calc R . .
C7 C 0.4425(2) 0.3765(3) -0.1134(3) 0.0256(8) Uani 1 1 d . . .
H7 H 0.5045 0.3869 -0.0804 0.031 Uiso 1 1 calc R . .
N1 N 0.51348(17) 0.2848(2) 0.1237(2) 0.0179(6) Uani 1 1 d . . .
N2 N 0.40982(18) 0.3933(2) 0.1455(2) 0.0203(6) Uani 1 1 d . . .
H2 H 0.3618 0.4330 0.1294 0.024 Uiso 1 1 calc R . .
O3 O 0.48887(14) 0.38202(19) 0.44136(16) 0.0195(5) Uani 1 1 d . . .
O1 O 0.64544(15) 0.2800(2) 0.41700(17) 0.0253(6) Uani 1 1 d . . .
C8 C 0.3992(3) 0.3881(3) -0.2269(3) 0.0308(9) Uani 1 1 d . . .
H8 H 0.4311 0.4075 -0.2717 0.037 Uiso 1 1 calc R . .
O4 O 0.41841(16) 0.5209(2) 0.32772(17) 0.0277(6) Uani 1 1 d . . .
O3W O 0.78242(15) 0.3617(2) 0.66201(19) 0.0274(6) Uani 1 1 d . . .
H3WB H 0.8139 0.3197 0.7166 0.033 Uiso 1 1 d R . .
H3WA H 0.8170 0.3833 0.6284 0.033 Uiso 1 1 d R . .
O8 O 1.18736(17) 1.1153(2) 0.9546(2) 0.0381(7) Uani 1 1 d . . .
N5 N 1.07635(19) 0.9238(2) 0.9075(2) 0.0254(7) Uani 1 1 d . . .
C14 C 1.1062(3) 1.1272(3) 0.9224(3) 0.0273(8) Uani 1 1 d . . .
C13 C 1.0436(2) 1.0317(3) 0.8946(3) 0.0226(8) Uani 1 1 d . . .
C16 C 1.0057(2) 0.7362(3) 0.8788(3) 0.0259(8) Uani 1 1 d . . .
C15 C 1.0038(2) 0.8589(3) 0.8742(3) 0.0247(8) Uani 1 1 d . . .
C11 C 0.8793(3) 1.1174(3) 0.8170(3) 0.0326(9) Uani 1 1 d . . .
O6 O 0.90425(18) 1.2196(2) 0.8248(2) 0.0391(7) Uani 1 1 d . . .
O5 O 0.80021(18) 1.0838(2) 0.7814(2) 0.0473(8) Uani 1 1 d . . .
O4W O 0.26958(16) 0.9617(2) 0.57204(19) 0.0333(6) Uani 1 1 d . . .
H4WB H 0.2760 0.9110 0.6203 0.050 Uiso 1 1 d R . .
H4WA H 0.2137 0.9685 0.5312 0.050 Uiso 1 1 d R . .
O7 O 1.07063(18) 1.2274(2) 0.9094(2) 0.0403(7) Uani 1 1 d . . .
H7A H 1.0157 1.2226 0.8791 0.060 Uiso 1 1 calc R . .
N4 N 0.92694(19) 0.9197(2) 0.8390(2) 0.0261(7) Uani 1 1 d . . .
H4 H 0.8730 0.8937 0.8130 0.031 Uiso 1 1 calc R . .
N6 N 1.0950(2) 0.5697(3) 0.9357(3) 0.0358(8) Uani 1 1 d . . .
C20 C 1.0867(3) 0.6809(3) 0.9287(3) 0.0301(9) Uani 1 1 d . . .
H20 H 1.1387 0.7237 0.9591 0.036 Uiso 1 1 calc R . .
C12 C 0.9508(2) 1.0305(3) 0.8523(3) 0.0259(8) Uani 1 1 d . . .
C17 C 0.9284(3) 0.6715(3) 0.8364(3) 0.0346(9) Uani 1 1 d . . .
H17 H 0.8724 0.7053 0.8038 0.042 Uiso 1 1 calc R . .
C19 C 1.0199(3) 0.5096(3) 0.8911(3) 0.0384(10) Uani 1 1 d . . .
H19 H 1.0247 0.4321 0.8925 0.046 Uiso 1 1 calc R . .
C18 C 0.9356(3) 0.5565(3) 0.8431(3) 0.0384(10) Uani 1 1 d . . .
H18 H 0.8845 0.5117 0.8158 0.046 Uiso 1 1 calc R . .
C9 C 0.3086(3) 0.3704(4) -0.2721(3) 0.0381(10) Uani 1 1 d . . .
H9 H 0.2803 0.3774 -0.3488 0.046 Uiso 1 1 calc R . .

loop_
_atom_site_aniso_label
_atom_site_aniso_U_11
_atom_site_aniso_U_22
_atom_site_aniso_U_33
_atom_site_aniso_U_23
_atom_site_aniso_U_13
_atom_site_aniso_U_12
Dy1 0.01549(9) 0.01601(9) 0.01021(9) 0.00085(6) 0.00505(6) 0.00131(6)
C5 0.0156(17) 0.0212(19) 0.0167(16) -0.0009(13) 0.0039(14) 0.0009(14)
C4 0.0135(16) 0.0205(19) 0.0149(16) -0.0030(13) 0.0032(13) -0.0002(14)
O2 0.0173(12) 0.0205(12) 0.0143(11) -0.0017(9) 0.0056(9) 0.0034(10)
C2 0.0200(18) 0.0208(19) 0.0101(15) -0.0005(13) 0.0064(13) 0.0014(13)
O2W 0.0367(15) 0.0246(10) 0.0260(13) 0.0041(10) 0.0145(12) 0.0129(11)
O1W 0.0340(14) 0.0263(12) 0.0422(15) 0.0113(11) 0.0183(12) -0.0010(12)
C1 0.0179(17) 0.0173(18) 0.0128(16) 0.0004(13) 0.0050(13) 0.0001(14)
C6 0.0237(19) 0.0172(18) 0.0139(15) -0.0014(13) 0.0043(14) 0.0069(14)
C3 0.0190(17) 0.0178(17) 0.0160(16) 0.0030(13) 0.0058(14) 0.0005(14)
N3 0.0269(18) 0.057(2) 0.0221(17) 0.0021(15) 0.0000(14) -0.0064(16)
C10 0.024(2) 0.037(2) 0.0208(18) 0.0040(16) 0.0038(16) -0.0020(16)
C7 0.0212(19) 0.029(2) 0.0241(18) 0.0017(16) 0.0057(15) 0.0053(16)
N1 0.0174(15) 0.0230(16) 0.0118(13) -0.0012(11) 0.0035(11) 0.0010(12)
N2 0.0199(15) 0.0233(16) 0.0165(14) -0.0008(12) 0.0054(12) 0.0073(12)
O3 0.0226(13) 0.0229(13) 0.0124(11) 0.0012(9) 0.0055(9) 0.0049(10)
O1 0.0274(14) 0.0350(15) 0.0108(11) -0.0017(10) 0.0038(10) 0.0121(11)
C8 0.036(2) 0.037(2) 0.0217(18) 0.0077(16) 0.0136(17) 0.0051(18)
O4 0.0385(15) 0.0269(15) 0.0161(12) 0.0011(10) 0.0081(11) 0.0167(12)
O3W 0.0180(13) 0.0350(15) 0.0289(13) 0.0095(11) 0.0084(11) -0.0001(10)
O8 0.0260(16) 0.0389(17) 0.0443(16) -0.0003(13) 0.0068(13) -0.0001(12)
N5 0.0253(17) 0.0242(17) 0.0266(16) 0.0006(13) 0.0094(13) 0.0039(13)
C14 0.035(2) 0.025(2) 0.0220(18) 0.0000(15) 0.0101(17) 0.0031(17)
C13 0.027(2) 0.021(2) 0.0198(17) 0.0026(14) 0.0091(15) 0.0054(15)
C16 0.027(2) 0.029(2) 0.0218(18) -0.0009(15) 0.0088(15) 0.0017(16)
C15 0.023(2) 0.032(2) 0.0178(17) -0.0006(15) 0.0068(15) 0.0047(16)
C11 0.033(2) 0.039(2) 0.0242(19) 0.0073(17) 0.0091(17) 0.0145(19)
O6 0.0439(17) 0.0278(16) 0.0452(17) 0.0087(13) 0.0159(14) 0.0123(13)
O5 0.0290(17) 0.049(2) 0.0543(19) 0.0081(15) 0.0041(14) 0.0117(14)
O4W 0.0277(14) 0.0284(15) 0.0355(15) 0.0086(11) 0.0018(12) -0.0030(11)
O7 0.0415(17) 0.0273(16) 0.0504(18) -0.0012(13) 0.0150(15) 0.0040(13)
N4 0.0176(15) 0.0306(18) 0.0272(16) 0.0004(13) 0.0048(13) 0.0026(13)
N6 0.037(2) 0.031(2) 0.0373(19) 0.0065(15) 0.0115(16) 0.0046(15)
C20 0.028(2) 0.027(2) 0.034(2) 0.0046(16) 0.0105(17) 0.0035(16)
C12 0.029(2) 0.027(2) 0.0204(17) 0.0007(15) 0.0082(15) 0.0062(16)
C17 0.030(2) 0.038(3) 0.033(2) -0.0027(18) 0.0078(18) -0.0021(18)
C19 0.054(3) 0.029(2) 0.032(2) -0.0005(18) 0.016(2) 0.001(2)
C18 0.044(3) 0.040(3) 0.029(2) -0.0057(18) 0.0101(19) -0.013(2)
C9 0.041(3) 0.051(3) 0.0151(18) 0.0039(17) 0.0017(17) 0.001(2)

loop_
_atom_type_symbol
_atom_type_description
_atom_type_scat_dispersion_real
_atom_type_scat_dispersion_imag
_atom_type_scat_source
C C 0.0033 0.0016 'International Tables Vol C Tables 4.2.6.8 and 6.1.1.4'
H H 0.0000 0.0000 'International Tables Vol C Tables 4.2.6.8 and 6.1.1.4'
N N 0.0061 0.0033 'International Tables Vol C Tables 4.2.6.8 and 6.1.1.4'
O O 0.0106 0.0060 'International Tables Vol C Tables 4.2.6.8 and 6.1.1.4'
Dy Dy -0.1892 4.4098 'International Tables Vol C Tables 4.2.6.8 and 6.1.1.4'

loop_
_geom_angle_atom_site_label_1
_geom_angle_atom_site_label_2
_geom_angle_atom_site_label_3
_geom_angle
_geom_angle_site_symmetry_1
_geom_angle_site_symmetry_3
O1 Dy1 O3 77.47(7) . .
O1 Dy1 O3W 89.26(8) . .
O3 Dy1 O3W 149.24(8) . .
O1 Dy1 O2W 69.93(8) . .
O3 Dy1 O2W 119.25(8) . .
O3W Dy1 O2W 80.44(8) . .
O1 Dy1 O4 146.11(8) . 3_666
O3 Dy1 O4 80.22(7) . 3_666
O3W Dy1 O4 97.29(8) . 3_666
O2W Dy1 O4 143.92(8) . 3_666
O1 Dy1 O2 142.47(8) . 4_566
O3 Dy1 O2 133.10(7) . 4_566
O3W Dy1 O2 72.16(8) . 4_566
O2W Dy1 O2 74.89(8) . 4_566
O4 Dy1 O2 70.26(7) 3_666 4_566
O1 Dy1 O1W 76.81(9) . .
O3 Dy1 O1W 74.72(8) . .
O3W Dy1 O1W 75.27(8) . .
O2W Dy1 O1W 138.71(8) . .
O4 Dy1 O1W 72.89(9) 3_666 .
O2 Dy1 O1W 126.22(8) 4_566 .
O1 Dy1 N1 113.29(9) . 4_566
O3 Dy1 N1 76.23(8) . 4_566
O3W Dy1 N1 134.41(8) . 4_566
O2W Dy1 N1 72.06(8) . 4_566
O4 Dy1 N1 85.34(9) 3_666 4_566
O2 Dy1 N1 66.03(7) 4_566 4_566
O1W Dy1 N1 146.10(8) . 4_566
N1 C5 N2 110.7(3) . .
N1 C5 C6 125.1(3) . .
N2 C5 C6 124.0(3) . .
O4 C4 O3 125.2(3) . .
O4 C4 C3 115.6(3) . .
O3 C4 C3 119.2(3) . .
C1 O2 Dy1 125.57(18) . 4_565
C3 C2 N1 109.6(3) . .
C3 C2 C1 132.6(3) . .
N1 C2 C1 117.6(3) . .
Dy1 O2W H2WA 113.8 . .
Dy1 O2W H2WB 120.0 . .
H2WA O2W H2WB 108.9 . .
Dy1 O1W H1WB 121.7 . .
Dy1 O1W H1WA 112.7 . .
H1WB O1W H1WA 108.6 . .
O1 C1 O2 124.3(3) . .
O1 C1 C2 119.9(3) . .
O2 C1 C2 115.8(2) . .
C10 C6 C7 117.8(3) . .
C10 C6 C5 122.7(3) . .
C7 C6 C5 119.5(3) . .
N2 C3 C2 105.3(3) . .
N2 C3 C4 119.7(3) . .
C2 C3 C4 135.0(3) . .
C9 N3 C10 117.3(3) . .
N3 C10 C6 123.1(3) . .
N3 C10 H10 118.4 . .
C6 C10 H10 118.4 . .
C8 C7 C6 119.0(3) . .
C8 C7 H7 120.5 . .
C6 C7 H7 120.5 . .
C5 N1 C2 105.5(3) . .
C5 N1 Dy1 139.6(2) . 4_565
C2 N1 Dy1 114.81(19) . 4_565
C5 N2 C3 108.9(3) . .
C5 N2 H2 125.6 . .
C3 N2 H2 125.6 . .
C4 O3 Dy1 139.1(2) . .
C1 O1 Dy1 156.6(2) . .
C9 C8 C7 118.7(3) . .
C9 C8 H8 120.7 . .
C7 C8 H8 120.7 . .
C4 O4 Dy1 140.1(2) . 3_666
Dy1 O3W H3WB 119.8 . .
Dy1 O3W H3WA 125.5 . .
H3WB O3W H3WA 107.5 . .
C15 N5 C13 105.1(3) . .
O8 C14 O7 120.5(4) . .
O8 C14 C13 122.3(3) . .
O7 C14 C13 117.1(3) . .
C12 C13 N5 110.0(3) . .
C12 C13 C14 129.7(3) . .
N5 C13 C14 120.2(3) . .
C20 C16 C17 117.4(4) . .
C20 C16 C15 119.9(3) . .
C17 C16 C15 122.7(3) . .
N5 C15 N4 111.7(3) . .
N5 C15 C16 124.7(3) . .
N4 C15 C16 123.6(3) . .
O5 C11 O6 125.7(3) . .
O5 C11 C12 116.7(4) . .
O6 C11 C12 117.6(3) . .
H4WB O4W H4WA 109.8 . .
C14 O7 H7A 109.5 . .
C15 N4 C12 107.5(3) . .
C15 N4 H4 126.2 . .
C12 N4 H4 126.2 . .
C19 N6 C20 117.2(3) . .
N6 C20 C16 124.0(4) . .
N6 C20 H20 118.0 . .
C16 C20 H20 118.0 . .
N4 C12 C13 105.6(3) . .
N4 C12 C11 119.4(3) . .
C13 C12 C11 135.0(4) . .
C18 C17 C16 119.4(4) . .
C18 C17 H17 120.3 . .
C16 C17 H17 120.3 . .
N6 C19 C18 123.3(4) . .
N6 C19 H19 118.4 . .
C18 C19 H19 118.4 . .
C19 C18 C17 118.6(4) . .
C19 C18 H18 120.7 . .
C17 C18 H18 120.7 . .
N3 C9 C8 124.2(3) . .
N3 C9 H9 117.9 . .
C8 C9 H9 117.9 . .

loop_
_geom_bond_atom_site_label_1
_geom_bond_atom_site_label_2
_geom_bond_distance
_geom_bond_site_symmetry_2
Dy1 O1 2.303(2) .
Dy1 O3 2.330(2) .
Dy1 O3W 2.347(2) .
Dy1 O2W 2.371(2) .
Dy1 O4 2.376(2) 3_666
Dy1 O2 2.385(2) 4_566
Dy1 O1W 2.422(2) .
Dy1 N1 2.524(3) 4_566
C5 N1 1.331(4) .
C5 N2 1.344(4) .
C5 C6 1.459(4) .
C4 O4 1.247(4) .
C4 O3 1.264(4) .
C4 C3 1.492(4) .
O2 C1 1.261(3) .
O2 Dy1 2.385(2) 4_565
C2 C3 1.374(4) .
C2 N1 1.387(4) .
C2 C1 1.484(4) .
O2W H2WA 0.8557 .
O2W H2WB 0.8510 .
O1W H1WB 0.8546 .
O1W H1WA 0.8591 .
C1 O1 1.255(3) .
C6 C10 1.390(5) .
C6 C7 1.396(5) .
C3 N2 1.367(4) .
N3 C9 1.333(5) .
N3 C10 1.341(4) .
C10 H10 0.9300 .
C7 C8 1.380(5) .
C7 H7 0.9300 .
N1 Dy1 2.524(3) 4_565
N2 H2 0.8600 .
C8 C9 1.362(5) .
C8 H8 0.9300 .
O4 Dy1 2.376(2) 3_666
O3W H3WB 0.8611 .
O3W H3WA 0.8577 .
O8 C14 1.215(4) .
N5 C15 1.328(4) .
N5 C13 1.380(4) .
C14 O7 1.311(4) .
C14 C13 1.474(5) .
C13 C12 1.377(5) .
C16 C20 1.384(5) .
C16 C17 1.387(5) .
C16 C15 1.469(5) .
C15 N4 1.353(4) .
C11 O5 1.241(5) .
C11 O6 1.279(5) .
C11 C12 1.487(5) .
O4W H4WB 0.8484 .
O4W H4WA 0.8581 .
O7 H7A 0.8200 .
N4 C12 1.372(4) .
N4 H4 0.8600 .
N6 C19 1.334(5) .
N6 C20 1.337(4) .
C20 H20 0.9300 .
C17 C18 1.381(5) .
C17 H17 0.9300 .
C19 C18 1.378(6) .
C19 H19 0.9300 .
C18 H18 0.9300 .
C9 H9 0.9300 .

loop_
_geom_torsion_atom_site_label_1
_geom_torsion_atom_site_label_2
_geom_torsion_atom_site_label_3
_geom_torsion_atom_site_label_4
_geom_torsion
_geom_torsion_site_symmetry_1
_geom_torsion_site_symmetry_2
_geom_torsion_site_symmetry_3
_geom_torsion_site_symmetry_4
Dy1 O2 C1 O1 174.8(2) 4_565 . . .
Dy1 O2 C1 C2 -4.6(4) 4_565 . . .
C3 C2 C1 O1 6.6(6) . . . .
N1 C2 C1 O1 -178.1(3) . . . .
C3 C2 C1 O2 -173.9(3) . . . .
N1 C2 C1 O2 1.3(4) . . . .
N1 C5 C6 C10 134.7(4) . . . .
N2 C5 C6 C10 -51.5(5) . . . .
N1 C5 C6 C7 -46.3(5) . . . .
N2 C5 C6 C7 127.5(4) . . . .
N1 C2 C3 N2 -0.6(4) . . . .
C1 C2 C3 N2 175.0(3) . . . .
N1 C2 C3 C4 -177.1(3) . . . .
C1 C2 C3 C4 -1.5(7) . . . .
O4 C4 C3 N2 -28.2(4) . . . .
O3 C4 C3 N2 150.6(3) . . . .
O4 C4 C3 C2 147.9(4) . . . .
O3 C4 C3 C2 -33.3(6) . . . .
C9 N3 C10 C6 0.1(6) . . . .
C7 C6 C10 N3 -0.2(5) . . . .
C5 C6 C10 N3 178.8(3) . . . .
C10 C6 C7 C8 0.6(5) . . . .
C5 C6 C7 C8 -178.4(3) . . . .
N2 C5 N1 C2 -0.9(4) . . . .
C6 C5 N1 C2 173.7(3) . . . .
N2 C5 N1 Dy1 -177.3(2) . . . 4_565
C6 C5 N1 Dy1 -2.8(6) . . . 4_565
C3 C2 N1 C5 0.9(4) . . . .
C1 C2 N1 C5 -175.4(3) . . . .
C3 C2 N1 Dy1 178.4(2) . . . 4_565
C1 C2 N1 Dy1 2.1(4) . . . 4_565
N1 C5 N2 C3 0.6(4) . . . .
C6 C5 N2 C3 -174.1(3) . . . .
C2 C3 N2 C5 0.0(4) . . . .
C4 C3 N2 C5 177.2(3) . . . .
O4 C4 O3 Dy1 -113.5(3) . . . .
C3 C4 O3 Dy1 67.9(4) . . . .
O1 Dy1 O3 C4 -45.4(3) . . . .
O3W Dy1 O3 C4 21.1(4) . . . .
O2W Dy1 O3 C4 -103.5(3) . . . .
O4 Dy1 O3 C4 109.0(3) 3_666 . . .
O2 Dy1 O3 C4 159.9(3) 4_566 . . .
O1W Dy1 O3 C4 34.2(3) . . . .
N1 Dy1 O3 C4 -163.5(3) 4_566 . . .
O2 C1 O1 Dy1 -170.3(4) . . . .
C2 C1 O1 Dy1 9.1(7) . . . .
O3 Dy1 O1 C1 -3.5(6) . . . .
O3W Dy1 O1 C1 -155.5(6) . . . .
O2W Dy1 O1 C1 124.4(6) . . . .
O4 Dy1 O1 C1 -53.5(6) 3_666 . . .
O2 Dy1 O1 C1 145.8(5) 4_566 . . .
O1W Dy1 O1 C1 -80.4(6) . . . .
N1 Dy1 O1 C1 65.4(6) 4_566 . . .
C6 C7 C8 C9 -1.0(6) . . . .
O3 C4 O4 Dy1 4.3(6) . . . 3_666
C3 C4 O4 Dy1 -177.0(2) . . . 3_666
C15 N5 C13 C12 -0.6(4) . . . .
C15 N5 C13 C14 -179.1(3) . . . .
O8 C14 C13 C12 -176.4(3) . . . .
O7 C14 C13 C12 2.6(5) . . . .
O8 C14 C13 N5 1.7(5) . . . .
O7 C14 C13 N5 -179.3(3) . . . .
C13 N5 C15 N4 1.2(4) . . . .
C13 N5 C15 C16 -176.5(3) . . . .
C20 C16 C15 N5 5.4(5) . . . .
C17 C16 C15 N5 -175.6(3) . . . .
C20 C16 C15 N4 -172.0(3) . . . .
C17 C16 C15 N4 7.0(5) . . . .
N5 C15 N4 C12 -1.3(4) . . . .
C16 C15 N4 C12 176.4(3) . . . .
C19 N6 C20 C16 0.3(6) . . . .
C17 C16 C20 N6 1.7(6) . . . .
C15 C16 C20 N6 -179.3(3) . . . .
C15 N4 C12 C13 0.9(4) . . . .
C15 N4 C12 C11 178.2(3) . . . .
N5 C13 C12 N4 -0.2(4) . . . .
C14 C13 C12 N4 178.2(3) . . . .
N5 C13 C12 C11 -176.9(4) . . . .
C14 C13 C12 C11 1.4(6) . . . .
O5 C11 C12 N4 3.3(5) . . . .
O6 C11 C12 N4 -176.1(3) . . . .
O5 C11 C12 C13 179.7(4) . . . .
O6 C11 C12 C13 0.3(6) . . . .
C20 C16 C17 C18 -1.5(5) . . . .
C15 C16 C17 C18 179.5(3) . . . .
C20 N6 C19 C18 -2.7(6) . . . .
N6 C19 C18 C17 2.8(6) . . . .
C16 C17 C18 C19 -0.6(6) . . . .
C10 N3 C9 C8 -0.4(6) . . . .
C7 C8 C9 N3 0.9(6) . . . .
